data_2221284
loop_
_publ_author_name
'Weil, Matthias'

_publ_section_title
;
 [Cu~2~(HF~2~)(H~2~O)~8~][AlF~6~]&#x00B7;2H~2~O
;
_journal_coeditor_code BR2101
_journal_issue 4
_journal_name_full 'Acta Crystallographica Section E'
_journal_page_first i29
_journal_paper_doi 10.1107/S1600536809009702
_journal_volume 65
_journal_year 2009
_chemical_formula_iupac '[Cu2 (H F2) (H2 O)8] [Al F6], 2H2 O'
_chemical_formula_structural '[Cu2 (H F2) (H2 O)8] [Al F6], 2(H2 O)'
_chemical_formula_sum 'Al Cu2 F8 H21 O10'
_chemical_formula_weight 487.23
_chemical_name_systematic
;
octaaqua(hydrogendifluorido)dicopper(II) hexafluoridoaluminate dihydrate
;
_space_group_IT_number 2
_symmetry_cell_setting triclinic
_symmetry_space_group_name_Hall '-P 1'
_symmetry_space_group_name_H-M 'P -1'
_atom_sites_solution_hydrogens geom
_atom_sites_solution_primary direct
_atom_sites_solution_secondary difmap
_audit_creation_method SHELXL-97
_cell_angle_alpha 107.3360(10)
_cell_angle_beta 106.7150(10)
_cell_angle_gamma 94.4540(10)
_cell_formula_units_Z 1
_cell_length_a 6.6119(3)
_cell_length_b 7.3410(3)
_cell_length_c 8.3174(3)
_cell_measurement_reflns_used 3443
_cell_measurement_temperature 293(2)
_cell_measurement_theta_max 29.99
_cell_measurement_theta_min 2.713
_cell_volume 363.15(3)
_computing_cell_refinement 'SAINT (Bruker, 2000)'
_computing_data_collection 'SMART (Bruker, 2000)'
_computing_data_reduction 'SAINT (Bruker, 2000)'
_computing_molecular_graphics 'ATOMS for Windows (Dowty, 2006)'
_computing_publication_material 'SHELXL97 (Sheldrick, 2008)'
_computing_structure_refinement 'SHELXL97 (Sheldrick, 2008)'
_computing_structure_solution 'SHELXS97 (Sheldrick, 2008)'
_diffrn_ambient_temperature 293(2)
_diffrn_measured_fraction_theta_full 0.947
_diffrn_measured_fraction_theta_max 0.947
_diffrn_measurement_device_type 'Bruker SMART CCD area-detector'
_diffrn_measurement_method \w
_diffrn_radiation_monochromator graphite
_diffrn_radiation_source 'fine-focus sealed tube'
_diffrn_radiation_type MoK\a
_diffrn_radiation_wavelength 0.71073
_diffrn_reflns_av_R_equivalents 0.0190
_diffrn_reflns_av_sigmaI/netI 0.0171
_diffrn_reflns_limit_h_max 9
_diffrn_reflns_limit_h_min -9
_diffrn_reflns_limit_k_max 10
_diffrn_reflns_limit_k_min -10
_diffrn_reflns_limit_l_max 11
_diffrn_reflns_limit_l_min -11
_diffrn_reflns_number 3899
_diffrn_reflns_theta_full 29.99
_diffrn_reflns_theta_max 29.99
_diffrn_reflns_theta_min 2.71
_diffrn_standards_number 0
_exptl_absorpt_coefficient_mu 3.122
_exptl_absorpt_correction_T_max 0.80
_exptl_absorpt_correction_T_min 0.52
_exptl_absorpt_correction_type multi-scan
_exptl_absorpt_process_details '(SADABS; Bruker, 2000)'
_exptl_crystal_colour blue
_exptl_crystal_density_diffrn 2.228
_exptl_crystal_density_method 'not measured'
_exptl_crystal_description plate
_exptl_crystal_F_000 244
_exptl_crystal_size_max 0.18
_exptl_crystal_size_mid 0.14
_exptl_crystal_size_min 0.06
_refine_diff_density_max 0.443
_refine_diff_density_min -0.541
_refine_ls_extinction_coef 0.059(5)
_refine_ls_extinction_expression Fc^*^=kFc[1+0.001xFc^2^\l^3^/sin(2\q)]^-1/4^
_refine_ls_extinction_method 'SHELXL97 (Sheldrick, 2008)'
_refine_ls_goodness_of_fit_ref 1.076
_refine_ls_hydrogen_treatment mixed
_refine_ls_matrix_type full
_refine_ls_number_parameters 130
_refine_ls_number_reflns 2013
_refine_ls_number_restraints 10
_refine_ls_restrained_S_all 1.100
_refine_ls_R_factor_all 0.0265
_refine_ls_R_factor_gt 0.0258
_refine_ls_shift/su_max 0.001
_refine_ls_shift/su_mean 0.000
_refine_ls_structure_factor_coef Fsqd
_refine_ls_weighting_details 'w=1/[\s^2^(Fo^2^)+(0.0482P)^2^+0.1517P] where P=(Fo^2^+2Fc^2^)/3'
_refine_ls_weighting_scheme calc
_refine_ls_wR_factor_gt 0.0716
_refine_ls_wR_factor_ref 0.0722
_reflns_number_gt 1952
_reflns_number_total 2013
_reflns_threshold_expression I>2\s(I)
_cod_data_source_file br2101.cif
_cod_data_source_block I
_cod_original_formula_sum 'Al1 Cu2 F8 H21 O10'
_cod_database_code 2221284
_cod_database_fobs_code 2221284

loop_
_symmetry_equiv_pos_as_xyz
'x, y, z'
'-x, -y, -z'

loop_
_atom_site_type_symbol
_atom_site_label
_atom_site_fract_x
_atom_site_fract_y
_atom_site_fract_z
_atom_site_U_iso_or_equiv
_atom_site_adp_type
_atom_site_calc_flag
_atom_site_refinement_flags
_atom_site_occupancy
_atom_site_disorder_assembly
_atom_site_disorder_group
Cu Cu 0.60564(3) 0.55637(3) 0.23399(2) 0.01836(10) Uani d . 1 . .
Al Al 0.0000 0.0000 0.0000 0.01611(15) Uani d S 1 . .
F F1 0.21626(18) -0.02274(17) -0.09157(16) 0.0272(2) Uani d . 1 . .
F F2 0.19296(18) 0.12317(17) 0.21936(15) 0.0282(2) Uani d . 1 . .
F F3 -0.02395(19) 0.23071(16) -0.03724(18) 0.0278(2) Uani d . 1 . .
F F4 0.4323(2) 0.5863(2) 0.38450(18) 0.0354(3) Uani d . 1 . .
O O1 0.5678(2) 0.2833(2) 0.2103(2) 0.0289(3) Uani d D 1 . .
O O2 0.6023(3) 0.8243(2) 0.2410(2) 0.0266(3) Uani d D 1 . .
O O3 0.7505(2) 0.5080(2) 0.0522(2) 0.0248(3) Uani d D 1 . .
O O4 0.9127(2) 0.6621(2) 0.4883(2) 0.0278(3) Uani d D 1 . .
O O5 0.2346(3) 0.8900(2) 0.4430(2) 0.0296(3) Uani d D 1 . .
H H11 0.636(6) 0.198(5) 0.160(5) 0.055(3) Uiso d D 1 . .
H H12 0.456(5) 0.233(5) 0.218(5) 0.055(3) Uiso d D 1 . .
H H21 0.668(6) 0.881(5) 0.196(5) 0.055(3) Uiso d D 1 . .
H H22 0.653(6) 0.910(5) 0.340(4) 0.055(3) Uiso d D 1 . .
H H31 0.833(6) 0.586(5) 0.050(5) 0.055(3) Uiso d D 1 . .
H H32 0.811(6) 0.421(5) 0.027(5) 0.055(3) Uiso d D 1 . .
H H41 0.885(6) 0.716(5) 0.583(4) 0.055(3) Uiso d D 1 . .
H H42 1.009(5) 0.644(5) 0.483(5) 0.055(3) Uiso d D 1 . .
H H51 0.213(6) 0.925(5) 0.365(4) 0.055(3) Uiso d D 1 . .
H H52 0.344(6) 0.796(5) 0.435(5) 0.055(3) Uiso d D 1 . .
H H6 0.4722 0.5226 0.4629 0.026(12) Uiso d P 0.50 . .

loop_
_atom_site_aniso_label
_atom_site_aniso_U_11
_atom_site_aniso_U_22
_atom_site_aniso_U_33
_atom_site_aniso_U_12
_atom_site_aniso_U_13
_atom_site_aniso_U_23
Cu 0.02240(14) 0.01519(13) 0.02078(14) 0.00360(8) 0.01130(9) 0.00657(9)
Al 0.0176(3) 0.0141(3) 0.0194(3) 0.0027(2) 0.0093(2) 0.0063(2)
F1 0.0279(5) 0.0262(5) 0.0377(6) 0.0082(4) 0.0226(5) 0.0129(5)
F2 0.0273(5) 0.0301(6) 0.0225(5) -0.0007(4) 0.0070(4) 0.0049(4)
F3 0.0304(5) 0.0188(5) 0.0424(6) 0.0066(4) 0.0175(5) 0.0161(5)
F4 0.0481(7) 0.0379(7) 0.0378(7) 0.0205(6) 0.0281(6) 0.0211(5)
O1 0.0280(7) 0.0161(6) 0.0471(8) 0.0040(5) 0.0213(6) 0.0084(6)
O2 0.0394(7) 0.0176(6) 0.0273(6) 0.0042(5) 0.0164(6) 0.0091(5)
O3 0.0284(6) 0.0189(6) 0.0333(7) 0.0049(5) 0.0200(6) 0.0079(5)
O4 0.0262(6) 0.0276(7) 0.0280(6) 0.0050(5) 0.0086(5) 0.0073(5)
O5 0.0379(7) 0.0279(7) 0.0266(6) 0.0090(6) 0.0134(6) 0.0108(5)

loop_
_atom_type_symbol
_atom_type_description
_atom_type_scat_dispersion_real
_atom_type_scat_dispersion_imag
_atom_type_scat_source
O O 0.0106 0.0060 'International Tables Vol C Tables 4.2.6.8 and 6.1.1.4'
H H 0.0000 0.0000 'International Tables Vol C Tables 4.2.6.8 and 6.1.1.4'
F F 0.0171 0.0103 'International Tables Vol C Tables 4.2.6.8 and 6.1.1.4'
Al Al 0.0645 0.0514 'International Tables Vol C Tables 4.2.6.8 and 6.1.1.4'
Cu Cu 0.3201 1.2651 'International Tables Vol C Tables 4.2.6.8 and 6.1.1.4'

loop_
_geom_angle_atom_site_label_1
_geom_angle_atom_site_label_2
_geom_angle_atom_site_label_3
_geom_angle_site_symmetry_1
_geom_angle_site_symmetry_3
_geom_angle
_geom_angle_publ_flag
F4 Cu O1 . . 86.72(6) ?
F4 Cu O2 . . 90.07(6) ?
O1 Cu O2 . . 172.31(6) ?
F4 Cu O3 . . 172.54(6) ?
O1 Cu O3 . . 91.01(6) ?
O2 Cu O3 . . 91.29(6) ?
F4 Cu O4 . . 89.18(6) ?
O1 Cu O4 . . 97.22(6) ?
O2 Cu O4 . . 89.72(6) ?
O3 Cu O4 . . 98.16(6) ?
F4 Cu O3 . 2_665 89.91(5) ?
O1 Cu O3 . 2_665 91.35(6) ?
O2 Cu O3 . 2_665 81.64(6) ?
O3 Cu O3 . 2_665 83.04(5) ?
O4 Cu O3 . 2_665 171.31(5) ?
F1 Al F1 . 2 180.00(8) ?
F1 Al F2 . 2 90.44(5) ?
F1 Al F2 2 2 89.56(5) ?
F1 Al F2 . . 89.56(5) ?
F1 Al F2 2 . 90.44(5) ?
F2 Al F2 2 . 180.0 ?
F1 Al F3 . 2 89.97(5) ?
F1 Al F3 2 2 90.03(5) ?
F2 Al F3 2 2 90.57(6) ?
F2 Al F3 . 2 89.43(6) ?
F1 Al F3 . . 90.03(5) ?
F1 Al F3 2 . 89.97(5) ?
F2 Al F3 2 . 89.43(6) ?
F2 Al F3 . . 90.57(6) ?
F3 Al F3 2 . 180.00(8) ?
Cu F4 F4 . 2_666 109.26(8) ?
Cu F4 O1 . . 47.26(4) ?
F4 F4 O1 2_666 . 75.78(7) ?
Cu F4 O5 . . 120.66(7) ?
F4 F4 O5 2_666 . 123.74(8) ?
O1 F4 O5 . . 159.76(8) ?
Cu F4 O2 . . 45.67(4) ?
F4 F4 O2 2_666 . 138.16(10) ?
O1 F4 O2 . . 92.70(6) ?
O5 F4 O2 . . 75.99(6) ?
H11 O1 H12 . . 113(4) ?
Cu O2 Cu . 2_665 65.57(4) ?
F4 O2 Cu . 2_665 93.18(5) ?
Cu O2 H21 . . 126(3) ?
F4 O2 H21 . . 169(3) ?
Cu O2 H21 2_665 . 83(3) ?
Cu O2 H22 . . 117(3) ?
F4 O2 H22 . . 91(3) ?
Cu O2 H22 2_665 . 176(3) ?
H21 O2 H22 . . 92(4) ?
Cu O3 Cu . 2_665 96.96(5) ?
Cu O3 H31 . . 123(3) ?
Cu O3 H31 2_665 . 107(3) ?
Cu O3 H32 . . 125(3) ?
Cu O3 H32 2_665 . 106(3) ?
H31 O3 H32 . . 97(4) ?
Cu O4 H41 . . 113(2) ?
F4 O4 H41 . . 75(3) ?
Cu O4 H42 . . 121(3) ?
F4 O4 H42 . . 156(3) ?
H41 O4 H42 . . 126(4) ?
F4 O5 H51 . . 110(3) ?
H51 O5 H52 . . 109(3) ?

loop_
_geom_bond_atom_site_label_1
_geom_bond_atom_site_label_2
_geom_bond_site_symmetry_2
_geom_bond_distance
_geom_bond_publ_flag
Cu F4 . 1.9049(12) y
Cu O1 . 1.9441(14) y
Cu O2 . 1.9522(14) y
Cu O3 . 1.9739(13) y
Cu O4 . 2.3463(15) y
Cu O3 2_665 2.7139(16) y
Cu Cu 2_665 3.5440(4) ?
Al F1 . 1.8001(10) y
Al F1 2 1.8001(10) ?
Al F2 2 1.8091(11) ?
Al F2 . 1.8091(11) y
Al F3 2 1.8209(11) ?
Al F3 . 1.8209(11) y
F4 F4 2_666 2.596(3) ?

loop_
_geom_hbond_atom_site_label_D
_geom_hbond_atom_site_label_H
_geom_hbond_atom_site_label_A
_geom_hbond_site_symmetry_A
_geom_hbond_distance_DH
_geom_hbond_distance_HA
_geom_hbond_distance_DA
_geom_hbond_angle_DHA
O1 H11 F1 2_655 0.87(3) 1.74(3) 2.6042(17) 171(4)
O1 H12 F2 . 0.83(3) 1.86(3) 2.6899(18) 176(4)
O2 H21 F1 2_665 0.81(3) 1.79(3) 2.6020(18) 172(4)
O2 H22 O5 2_676 0.83(3) 1.86(3) 2.684(2) 178(4)
O3 H31 F3 2_665 0.77(3) 1.82(3) 2.5877(18) 178(4)
O3 H32 F3 1_655 0.79(3) 1.89(3) 2.6700(17) 174(4)
O4 H41 F2 2_666 0.85(3) 1.95(3) 2.7840(19) 169(4)
O4 H42 O4 2_766 0.67(3) 2.41(4) 2.758(3) 115(4)
O4 H42 O5 1_655 0.67(3) 2.41(4) 2.784(2) 117(4)
O5 H51 F2 1_565 0.75(3) 2.14(3) 2.8538(19) 159(4)
O5 H51 F3 2_565 0.75(3) 2.50(3) 3.072(2) 135(4)
O5 H52 F4 . 1.04(3) 1.67(3) 2.6620(19) 158(3)
F4 H6 F4 2_666 0.9031(13) 1.6945(13) 2.596(3) 175.27(5)
